data_7720712
loop_
_publ_author_name
'Zhai, Zhi-Min'
'Bao, Song-Song'
'Xu, Yan'
'Teng, Qian'
'Zheng, Li-Min'

_publ_section_title
;
 Chiral inversion of macroscopic helical structures in coordination
 polymers induced by lanthanide ions.
;
_journal_issue 15
_journal_name_full 'Dalton transactions (Cambridge, England : 2003)'
_journal_page_first 6074
_journal_page_last 6084
_journal_paper_doi 10.1039/d5dt03094c
_journal_volume 55
_journal_year 2026
_chemical_absolute_configuration rm
_chemical_formula_moiety 'C27 H39 N3 O9 P3 Sm, H2 O'
_chemical_formula_sum 'C27 H41 N3 O10 P3 Sm'
_chemical_formula_weight 810.89
_space_group_crystal_system hexagonal
_space_group_IT_number 170
_space_group_name_Hall 'P 65'
_space_group_name_H-M_alt 'P 65'
_atom_sites_solution_hydrogens mixed
_audit_creation_method SHELXL-2018/3
_audit_update_record
;
2025-11-28 deposited with the CCDC.	2026-03-16 downloaded from the CCDC.
;
_cell_angle_alpha 90
_cell_angle_beta 90
_cell_angle_gamma 120
_cell_formula_units_Z 6
_cell_length_a 15.7587(3)
_cell_length_b 15.7587(3)
_cell_length_c 24.2133(6)
_cell_measurement_reflns_used 9884
_cell_measurement_temperature 193(2)
_cell_measurement_theta_max 27.474
_cell_measurement_theta_min 2.248
_cell_volume 5207.45(19)
_computing_cell_refinement 'APEX 3'
_computing_data_collection 'APEX 3'
_computing_data_reduction "'APEX 3"
_computing_molecular_graphics SHELXTL
_computing_publication_material SHELXTL
_computing_structure_refinement 'SHELXL-2018/3 (Sheldrick, 2018)'
_computing_structure_solution 'SHELXT 2014/5 (Sheldrick, 2014)'
_diffrn_ambient_temperature 193(2)
_diffrn_detector_area_resol_mean 4K
_diffrn_measured_fraction_theta_full 0.997
_diffrn_measured_fraction_theta_max 0.997
_diffrn_measurement_device_type 'Bruker D8 with TXS'
_diffrn_measurement_method CCD
_diffrn_radiation_type MoK\a
_diffrn_radiation_wavelength 0.71073
_diffrn_reflns_av_R_equivalents 0.0455
_diffrn_reflns_av_unetI/netI 0.0294
_diffrn_reflns_Laue_measured_fraction_full 0.997
_diffrn_reflns_Laue_measured_fraction_max 0.997
_diffrn_reflns_limit_h_max 18
_diffrn_reflns_limit_h_min -18
_diffrn_reflns_limit_k_max 18
_diffrn_reflns_limit_k_min -18
_diffrn_reflns_limit_l_max 24
_diffrn_reflns_limit_l_min -28
_diffrn_reflns_number 39819
_diffrn_reflns_point_group_measured_fraction_full 0.934
_diffrn_reflns_point_group_measured_fraction_max 0.934
_diffrn_reflns_theta_full 25.026
_diffrn_reflns_theta_max 25.026
_diffrn_reflns_theta_min 2.249
_exptl_absorpt_coefficient_mu 1.884
_exptl_absorpt_correction_T_max 0.7456
_exptl_absorpt_correction_T_min 0.5155
_exptl_absorpt_correction_type multi-scan
_exptl_absorpt_process_details
;
 SADABS 2016/2: Krause, L., Herbst-Irmer, R., Sheldrick G.M. & Stalke D.,
 J. Appl. Cryst. 48 (2015) 3-10
;
_exptl_crystal_colour colorless
_exptl_crystal_density_diffrn 1.551
_exptl_crystal_description rod-like
_exptl_crystal_F_000 2466
_exptl_crystal_size_max 0.400
_exptl_crystal_size_mid 0.150
_exptl_crystal_size_min 0.150
_refine_diff_density_max 2.206
_refine_diff_density_min -1.115
_refine_diff_density_rms 0.186
_refine_ls_abs_structure_details
;
 Flack x determined using 2378 quotients [(I+)-(I-)]/[(I+)+(I-)]
 (Parsons, Flack and Wagner, Acta Cryst. B69 (2013) 249-259).
;
_refine_ls_abs_structure_Flack -0.019(10)
_refine_ls_extinction_method none
_refine_ls_goodness_of_fit_ref 1.077
_refine_ls_hydrogen_treatment constr
_refine_ls_matrix_type full
_refine_ls_number_parameters 386
_refine_ls_number_reflns 5743
_refine_ls_number_restraints 312
_refine_ls_restrained_S_all 1.096
_refine_ls_R_factor_all 0.0645
_refine_ls_R_factor_gt 0.0611
_refine_ls_shift/su_max 0.008
_refine_ls_shift/su_mean 0.000
_refine_ls_structure_factor_coef Fsqd
_refine_ls_weighting_details 'w=1/[\s^2^(Fo^2^)+(0.1139P)^2^+30.3929P] where P=(Fo^2^+2Fc^2^)/3'
_refine_ls_weighting_scheme calc
_refine_ls_wR_factor_gt 0.1722
_refine_ls_wR_factor_ref 0.1776
_reflns_Friedel_coverage 0.827
_reflns_Friedel_fraction_full 0.868
_reflns_Friedel_fraction_max 0.868
_reflns_number_gt 5467
_reflns_number_total 5743
_reflns_threshold_expression 'I > 2\s(I)'
_cod_data_source_file d5dt03094c2.cif
_cod_data_source_block Sm
_cod_depositor_comments 'Adding full bibliography for 7720710--7720714.cif.'
_cod_original_cell_volume 5207.5(2)
_cod_database_code 7720712
_shelx_shelxl_version_number 2018/3
_shelx_space_group_comment
;
The symmetry employed for this shelxl refinement is uniquely defined
by the following loop, which should always be used as a source of
symmetry information in preference to the above space-group names.
They are only intended as comments.
;
_shelx_estimated_absorpt_t_min 0.520
_shelx_estimated_absorpt_t_max 0.765

loop_
_space_group_symop_operation_xyz
'x, y, z'
'-y, x-y, z+2/3'
'-x+y, -x, z+1/3'
'-x, -y, z+1/2'
'y, -x+y, z+1/6'
'x-y, x, z+5/6'

loop_
_atom_site_label
_atom_site_type_symbol
_atom_site_fract_x
_atom_site_fract_y
_atom_site_fract_z
_atom_site_U_iso_or_equiv
_atom_site_adp_type
_atom_site_occupancy
_atom_site_site_symmetry_order
_atom_site_calc_flag
_atom_site_refinement_flags_posn
_atom_site_refinement_flags_adp
_atom_site_refinement_flags_occupancy
_atom_site_disorder_assembly
_atom_site_disorder_group
Sm1 Sm 1.02313(8) 0.02901(6) 0.09395(14) 0.0318(3) Uani 1 1 d . . . . .
P1 P 1.0076(4) 0.2020(3) 0.0399(2) 0.0479(11) Uani 1 1 d . . . . .
P2 P 0.8267(3) -0.0681(3) 0.15769(18) 0.0289(7) Uani 1 1 d . . . . .
P3 P 1.2082(3) 0.0627(4) -0.0005(2) 0.0453(10) Uani 1 1 d D U . . .
C1 C 0.8866(17) 0.1859(14) 0.0295(9) 0.061(5) Uani 1 1 d . . . . .
H1A H 0.873867 0.222202 0.058642 0.073 Uiso 1 1 calc R U . . .
H1B H 0.885073 0.214677 -0.006543 0.073 Uiso 1 1 calc R U . . .
C2 C 0.7083(18) 0.0676(19) 0.0416(10) 0.074(4) Uani 1 1 d D U . . .
H2 H 0.706003 0.079795 0.081927 0.088 Uiso 1 1 calc R U . . .
C3 C 0.6308(19) -0.040(2) 0.0317(12) 0.086(6) Uani 1 1 d . U . . .
H3A H 0.590528 -0.066494 0.065006 0.129 Uiso 1 1 calc R U . . .
H3B H 0.663168 -0.077624 0.023312 0.129 Uiso 1 1 calc R U . . .
H3C H 0.588978 -0.044209 0.000645 0.129 Uiso 1 1 calc R U . . .
C4 C 0.702(2) 0.145(2) 0.0128(10) 0.126(7) Uani 1 1 d DG U . . .
C5 C 0.6480(15) 0.1841(18) 0.0367(14) 0.217(16) Uani 1 1 d DG U . . .
H5 H 0.630835 0.172930 0.074671 0.261 Uiso 1 1 calc DR U . . .
C6 C 0.619(3) 0.239(3) 0.0049(19) 0.253(18) Uani 1 1 d DG U . . .
H6 H 0.582684 0.265325 0.021222 0.304 Uiso 1 1 calc R U . . .
C7 C 0.644(3) 0.255(3) -0.0507(18) 0.265(18) Uani 1 1 d DG U . . .
H7 H 0.624856 0.292756 -0.072359 0.318 Uiso 1 1 calc R U . . .
C8 C 0.698(3) 0.217(3) -0.0745(12) 0.215(16) Uani 1 1 d DG U . . .
H8 H 0.715180 0.227792 -0.112491 0.259 Uiso 1 1 calc R U . . .
C9 C 0.727(3) 0.162(2) -0.0427(10) 0.204(13) Uani 1 1 d DG U . . .
H9 H 0.763332 0.135396 -0.059043 0.244 Uiso 1 1 calc R U . . .
C10 C 0.7576(10) -0.2012(12) 0.1608(7) 0.039(3) Uani 1 1 d . . . . .
H10A H 0.750290 -0.220792 0.200160 0.046 Uiso 1 1 calc R U . . .
H10B H 0.691048 -0.223267 0.146243 0.046 Uiso 1 1 calc R U . . .
C11 C 0.7432(13) -0.3633(11) 0.1393(7) 0.067(4) Uani 1 1 d D U . . .
H11 H 0.755412 -0.375107 0.178325 0.080 Uiso 1 1 calc R U . . .
C12 C 0.7831(18) -0.4109(13) 0.1040(11) 0.081(6) Uani 1 1 d D U . . .
H12A H 0.853911 -0.380091 0.109919 0.122 Uiso 1 1 calc R U . . .
H12B H 0.751646 -0.480655 0.113224 0.122 Uiso 1 1 calc R U . . .
H12C H 0.770312 -0.403561 0.065133 0.122 Uiso 1 1 calc R U . . .
C13 C 0.6392(13) -0.4023(8) 0.1342(6) 0.080(5) Uani 1 1 d D U . . .
C14 C 0.5770(16) -0.4415(17) 0.1788(13) 0.121(9) Uani 1 1 d D U . . .
H14 H 0.600536 -0.444319 0.214509 0.145 Uiso 1 1 calc R U . . .
C15 C 0.479(2) -0.476(2) 0.1690(17) 0.154(12) Uani 1 1 d D U . . .
H15 H 0.436936 -0.502916 0.200184 0.185 Uiso 1 1 calc R U . . .
C16 C 0.432(3) -0.4783(19) 0.1200(11) 0.134(10) Uani 1 1 d D U . . .
H16 H 0.363734 -0.503879 0.116773 0.161 Uiso 1 1 calc R U . . .
C17 C 0.4970(14) -0.4389(16) 0.0766(13) 0.106(8) Uani 1 1 d D U . . .
H17 H 0.473434 -0.437004 0.040753 0.127 Uiso 1 1 calc R U . . .
C18 C 0.5957(12) -0.4023(12) 0.0851(9) 0.076(5) Uani 1 1 d D U . . .
H18 H 0.637613 -0.374384 0.054089 0.091 Uiso 1 1 calc R U . . .
C19 C 1.3210(10) 0.1716(11) -0.0233(7) 0.058(5) Uani 1 1 d D . . . .
H19A H 1.366714 0.198293 0.008360 0.069 Uiso 1 1 calc R U . . .
H19B H 1.352643 0.152101 -0.052045 0.069 Uiso 1 1 calc R U . . .
C20 C 1.3890(15) 0.3505(15) -0.0485(13) 0.105(6) Uani 1 1 d D U . . .
H20 H 1.401106 0.369637 -0.008675 0.126 Uiso 1 1 calc R U . . .
C21 C 1.354(2) 0.4181(16) -0.0707(14) 0.129(10) Uani 1 1 d D U . . .
H21A H 1.287580 0.396739 -0.056659 0.193 Uiso 1 1 calc R U . . .
H21B H 1.398299 0.485418 -0.058573 0.193 Uiso 1 1 calc R U . . .
H21C H 1.352084 0.415598 -0.111161 0.193 Uiso 1 1 calc R U . . .
C22 C 1.4852(16) 0.3790(11) -0.0680(9) 0.127(7) Uani 1 1 d D U . . .
C23 C 1.5623(19) 0.402(2) -0.0318(13) 0.161(12) Uani 1 1 d D U . . .
H23 H 1.550722 0.399424 0.006806 0.193 Uiso 1 1 calc R U . . .
C24 C 1.656(2) 0.430(3) -0.0507(15) 0.190(14) Uani 1 1 d D U . . .
H24 H 1.707931 0.444249 -0.025505 0.229 Uiso 1 1 calc R U . . .
C25 C 1.672(2) 0.435(3) -0.1075(16) 0.222(16) Uani 1 1 d D U . . .
H25 H 1.736553 0.455862 -0.120825 0.267 Uiso 1 1 calc R U . . .
C26 C 1.597(3) 0.412(3) -0.1453(14) 0.208(15) Uani 1 1 d D U . . .
H26 H 1.609329 0.415901 -0.183914 0.249 Uiso 1 1 calc R U . . .
C27 C 1.504(3) 0.383(2) -0.1248(11) 0.182(13) Uani 1 1 d D U . . .
H27 H 1.451364 0.365034 -0.150085 0.218 Uiso 1 1 calc R U . . .
N1 N 0.8082(13) 0.0827(13) 0.0307(6) 0.054(3) Uani 1 1 d . U . . .
H1C H 0.822555 0.050957 0.057265 0.065 Uiso 1 1 calc R U . . .
H1D H 0.807401 0.054722 -0.002321 0.065 Uiso 1 1 calc R U . . .
N2 N 0.7980(11) -0.2548(9) 0.1310(6) 0.046(3) Uani 1 1 d D U . . .
H2A H 0.861142 -0.231106 0.141928 0.055 Uiso 1 1 calc R U . . .
H2B H 0.798886 -0.242258 0.094223 0.055 Uiso 1 1 calc R U . . .
N3 N 1.3048(13) 0.2489(11) -0.0456(8) 0.068(4) Uani 1 1 d D U . . .
H3D H 1.257321 0.250247 -0.024781 0.081 Uiso 1 1 calc R U . . .
H3E H 1.280262 0.230851 -0.080306 0.081 Uiso 1 1 calc R U . . .
O1 O 1.0113(9) 0.1195(7) 0.0071(5) 0.040(3) Uani 1 1 d . . . . .
O2 O 1.0168(9) 0.1798(8) 0.1004(5) 0.048(3) Uani 1 1 d . . . . .
O3 O 1.0816(14) 0.3055(9) 0.0245(7) 0.083(5) Uani 1 1 d . . . . .
O4 O 0.9270(6) -0.0379(7) 0.1811(5) 0.029(2) Uani 1 1 d . . . . .
O5 O 0.8441(7) -0.0396(7) 0.0970(4) 0.034(2) Uani 1 1 d . . . . .
O6 O 0.7661(8) -0.0368(8) 0.1888(5) 0.038(2) Uani 1 1 d . . . . .
O7 O 1.1759(8) 0.0961(10) 0.0495(5) 0.054(3) Uani 1 1 d . U . . .
O8 O 1.2224(10) -0.0154(10) 0.0115(5) 0.063(3) Uani 1 1 d . U . . .
O9 O 1.1445(8) 0.0393(9) -0.0500(5) 0.050(3) Uani 1 1 d . U . . .
O1W O 0.259(2) 0.308(2) 0.0561(16) 0.203(17) Uani 1 1 d . . . . .
H1WA H 0.208055 0.260445 0.070030 0.305 Uiso 1 1 d R U . . .
H1WB H 0.248145 0.355015 0.049300 0.305 Uiso 1 1 d R U . . .

loop_
_atom_site_aniso_label
_atom_site_aniso_U_11
_atom_site_aniso_U_22
_atom_site_aniso_U_33
_atom_site_aniso_U_23
_atom_site_aniso_U_13
_atom_site_aniso_U_12
Sm1 0.0328(6) 0.0405(5) 0.0213(4) -0.0089(4) -0.0004(4) 0.0176(3)
P1 0.071(3) 0.0310(19) 0.040(2) -0.0022(17) 0.005(2) 0.024(2)
P2 0.0314(17) 0.0376(18) 0.0179(16) -0.0038(14) -0.0001(14) 0.0175(15)
P3 0.0292(19) 0.063(2) 0.035(2) -0.0077(19) 0.0005(16) 0.0169(19)
C1 0.092(15) 0.046(9) 0.049(11) 0.006(8) 0.013(10) 0.039(10)
C2 0.081(9) 0.097(9) 0.073(9) 0.010(8) 0.011(8) 0.067(7)
C3 0.078(12) 0.108(12) 0.092(16) -0.003(13) 0.018(12) 0.061(10)
C4 0.124(11) 0.120(10) 0.130(11) 0.014(9) -0.007(9) 0.059(8)
C5 0.22(2) 0.22(2) 0.24(2) -0.011(12) 0.021(12) 0.130(15)
C6 0.26(2) 0.26(2) 0.27(2) 0.001(13) -0.004(13) 0.156(16)
C7 0.27(2) 0.27(2) 0.27(2) 0.013(13) 0.000(13) 0.144(16)
C8 0.22(2) 0.21(2) 0.203(19) 0.025(12) -0.009(12) 0.100(15)
C9 0.217(19) 0.215(19) 0.173(15) 0.010(12) 0.012(12) 0.104(13)
C10 0.028(7) 0.042(8) 0.029(8) 0.002(7) 0.002(6) 0.004(6)
C11 0.091(9) 0.040(7) 0.043(8) 0.005(6) 0.007(7) 0.013(7)
C12 0.110(14) 0.040(9) 0.085(15) -0.004(9) -0.001(12) 0.031(9)
C13 0.092(8) 0.053(8) 0.061(8) 0.000(7) 0.006(7) 0.011(7)
C14 0.115(12) 0.115(15) 0.095(12) 0.015(11) 0.011(10) 0.030(10)
C15 0.137(13) 0.165(18) 0.149(15) 0.014(13) 0.006(11) 0.067(12)
C16 0.105(13) 0.134(16) 0.127(14) 0.003(12) 0.013(9) 0.032(11)
C17 0.089(10) 0.102(13) 0.110(13) -0.015(11) 0.002(9) 0.034(10)
C18 0.068(8) 0.053(8) 0.077(10) -0.012(8) 0.003(8) 0.009(7)
C19 0.065(12) 0.096(15) 0.032(10) -0.028(9) -0.014(8) 0.056(12)
C20 0.104(10) 0.082(9) 0.119(11) 0.008(9) -0.014(9) 0.039(8)
C21 0.146(19) 0.082(14) 0.13(2) 0.024(15) -0.051(17) 0.034(13)
C22 0.120(10) 0.100(11) 0.135(11) 0.003(10) -0.006(9) 0.037(9)
C23 0.164(14) 0.162(18) 0.158(16) 0.007(13) -0.023(10) 0.081(13)
C24 0.181(16) 0.19(2) 0.202(17) -0.009(13) -0.010(12) 0.099(13)
C25 0.210(18) 0.24(2) 0.219(17) -0.011(14) 0.002(11) 0.115(14)
C26 0.204(17) 0.22(2) 0.201(18) -0.005(14) 0.009(11) 0.107(14)
C27 0.196(16) 0.190(19) 0.158(14) -0.009(13) 0.005(12) 0.095(13)
N1 0.078(9) 0.073(8) 0.033(7) 0.008(6) 0.011(7) 0.054(7)
N2 0.070(8) 0.033(6) 0.026(7) -0.002(5) 0.003(6) 0.019(6)
N3 0.070(9) 0.071(9) 0.071(10) -0.002(8) 0.004(8) 0.043(7)
O1 0.047(7) 0.037(5) 0.029(6) -0.007(5) 0.010(4) 0.015(5)
O2 0.067(7) 0.042(5) 0.037(6) -0.014(5) -0.002(6) 0.029(5)
O3 0.109(13) 0.032(6) 0.086(12) 0.011(7) 0.020(10) 0.019(8)
O4 0.031(4) 0.027(5) 0.024(5) -0.007(3) -0.006(5) 0.010(4)
O5 0.040(5) 0.044(5) 0.026(5) -0.004(5) 0.002(5) 0.026(4)
O6 0.043(5) 0.058(6) 0.023(5) -0.009(5) -0.001(4) 0.033(5)
O7 0.038(5) 0.070(7) 0.034(6) -0.012(5) 0.000(4) 0.012(5)
O8 0.052(8) 0.076(7) 0.027(6) -0.004(6) -0.004(5) 0.006(6)
O9 0.032(5) 0.066(7) 0.031(5) -0.012(5) 0.007(4) 0.010(5)
O1W 0.14(2) 0.13(2) 0.25(4) -0.09(2) 0.06(2) 0.000(18)

loop_
_atom_type_symbol
_atom_type_description
_atom_type_scat_dispersion_real
_atom_type_scat_dispersion_imag
_atom_type_scat_source
C C 0.0033 0.0016 'International Tables Vol C Tables 4.2.6.8 and 6.1.1.4'
H H 0.0000 0.0000 'International Tables Vol C Tables 4.2.6.8 and 6.1.1.4'
N N 0.0061 0.0033 'International Tables Vol C Tables 4.2.6.8 and 6.1.1.4'
O O 0.0106 0.0060 'International Tables Vol C Tables 4.2.6.8 and 6.1.1.4'
P P 0.1023 0.0942 'International Tables Vol C Tables 4.2.6.8 and 6.1.1.4'
Sm Sm -0.1638 3.4418 'International Tables Vol C Tables 4.2.6.8 and 6.1.1.4'

loop_
_geom_angle_atom_site_label_1
_geom_angle_atom_site_label_2
_geom_angle_atom_site_label_3
_geom_angle
_geom_angle_site_symmetry_1
_geom_angle_site_symmetry_3
_geom_angle_publ_flag
O9 Sm1 O7 87.9(5) 5_665 . ?
O9 Sm1 O4 76.0(4) 5_665 6_544 ?
O7 Sm1 O4 84.0(4) . 6_544 ?
O9 Sm1 O1 87.3(4) 5_665 5_665 ?
O7 Sm1 O1 84.0(4) . 5_665 ?
O4 Sm1 O1 159.7(3) 6_544 5_665 ?
O9 Sm1 O2 162.2(4) 5_665 . ?
O7 Sm1 O2 97.1(5) . . ?
O4 Sm1 O2 121.4(4) 6_544 . ?
O1 Sm1 O2 76.3(4) 5_665 . ?
O9 Sm1 O5 102.5(4) 5_665 . ?
O7 Sm1 O5 154.2(4) . . ?
O4 Sm1 O5 76.0(3) 6_544 . ?
O1 Sm1 O5 119.6(4) 5_665 . ?
O2 Sm1 O5 80.2(4) . . ?
O9 Sm1 O4 74.7(4) 5_665 . ?
O7 Sm1 O4 147.6(4) . . ?
O4 Sm1 O4 116.7(3) 6_544 . ?
O1 Sm1 O4 68.3(3) 5_665 . ?
O2 Sm1 O4 92.6(4) . . ?
O5 Sm1 O4 58.0(3) . . ?
O9 Sm1 O1 139.7(3) 5_665 . ?
O7 Sm1 O1 73.8(4) . . ?
O4 Sm1 O1 66.8(3) 6_544 . ?
O1 Sm1 O1 124.7(3) 5_665 . ?
O2 Sm1 O1 57.7(4) . . ?
O5 Sm1 O1 83.4(4) . . ?
O4 Sm1 O1 135.9(3) . . ?
O9 Sm1 Sm1 70.4(3) 5_665 5_665 ?
O7 Sm1 Sm1 115.6(3) . 5_665 ?
O4 Sm1 Sm1 139.7(2) 6_544 5_665 ?
O1 Sm1 Sm1 37.3(3) 5_665 5_665 ?
O2 Sm1 Sm1 92.2(3) . 5_665 ?
O5 Sm1 Sm1 90.2(2) . 5_665 ?
O4 Sm1 Sm1 32.8(2) . 5_665 ?
O1 Sm1 Sm1 149.9(2) . 5_665 ?
O9 Sm1 Sm1 106.1(3) 5_665 6_544 ?
O7 Sm1 Sm1 68.5(3) . 6_544 ?
O4 Sm1 Sm1 34.8(2) 6_544 6_544 ?
O1 Sm1 Sm1 148.4(3) 5_665 6_544 ?
O2 Sm1 Sm1 91.5(3) . 6_544 ?
O5 Sm1 Sm1 85.9(2) . 6_544 ?
O4 Sm1 Sm1 142.3(2) . 6_544 ?
O1 Sm1 Sm1 33.9(2) . 6_544 ?
Sm1 Sm1 Sm1 174.086(8) 5_665 6_544 ?
O3 P1 O2 112.1(9) . . ?
O3 P1 O1 116.7(8) . . ?
O2 P1 O1 104.6(6) . . ?
O3 P1 C1 107.9(10) . . ?
O2 P1 C1 108.3(8) . . ?
O1 P1 C1 106.8(8) . . ?
O6 P2 O4 116.8(6) . . ?
O6 P2 O5 116.3(6) . . ?
O4 P2 O5 105.2(6) . . ?
O6 P2 C10 104.4(7) . . ?
O4 P2 C10 106.1(7) . . ?
O5 P2 C10 107.3(6) . . ?
O8 P3 O9 109.7(8) . . ?
O8 P3 O7 111.9(8) . . ?
O9 P3 O7 115.5(7) . . ?
O8 P3 C19 112.5(9) . . ?
O9 P3 C19 102.0(7) . . ?
O7 P3 C19 104.7(8) . . ?
N1 C1 P1 113.3(13) . . ?
N1 C1 H1A 108.9 . . ?
P1 C1 H1A 108.9 . . ?
N1 C1 H1B 108.9 . . ?
P1 C1 H1B 108.9 . . ?
H1A C1 H1B 107.7 . . ?
C4 C2 N1 107.2(18) . . ?
C4 C2 C3 120(2) . . ?
N1 C2 C3 110.1(17) . . ?
C4 C2 H2 106.2 . . ?
N1 C2 H2 106.2 . . ?
C3 C2 H2 106.2 . . ?
C2 C3 H3A 109.5 . . ?
C2 C3 H3B 109.5 . . ?
H3A C3 H3B 109.5 . . ?
C2 C3 H3C 109.5 . . ?
H3A C3 H3C 109.5 . . ?
H3B C3 H3C 109.5 . . ?
C5 C4 C9 120.0 . . ?
C5 C4 C2 119.0(7) . . ?
C9 C4 C2 118.9(7) . . ?
C4 C5 C6 120.0 . . ?
C4 C5 H5 120.0 . . ?
C6 C5 H5 120.0 . . ?
C7 C6 C5 120.0 . . ?
C7 C6 H6 120.0 . . ?
C5 C6 H6 120.0 . . ?
C8 C7 C6 120.0 . . ?
C8 C7 H7 120.0 . . ?
C6 C7 H7 120.0 . . ?
C7 C8 C9 120.0 . . ?
C7 C8 H8 120.0 . . ?
C9 C8 H8 120.0 . . ?
C8 C9 C4 120.0 . . ?
C8 C9 H9 120.0 . . ?
C4 C9 H9 120.0 . . ?
N2 C10 P2 117.3(10) . . ?
N2 C10 H10A 108.0 . . ?
P2 C10 H10A 108.0 . . ?
N2 C10 H10B 108.0 . . ?
P2 C10 H10B 108.0 . . ?
H10A C10 H10B 107.2 . . ?
C13 C11 C12 114.7(13) . . ?
C13 C11 N2 111.1(12) . . ?
C12 C11 N2 110.8(14) . . ?
C13 C11 H11 106.6 . . ?
C12 C11 H11 106.6 . . ?
N2 C11 H11 106.6 . . ?
C11 C12 H12A 109.5 . . ?
C11 C12 H12B 109.5 . . ?
H12A C12 H12B 109.5 . . ?
C11 C12 H12C 109.5 . . ?
H12A C12 H12C 109.5 . . ?
H12B C12 H12C 109.5 . . ?
C18 C13 C14 116(2) . . ?
C18 C13 C11 122.4(12) . . ?
C14 C13 C11 121.8(13) . . ?
C13 C14 C15 117(3) . . ?
C13 C14 H14 121.7 . . ?
C15 C14 H14 121.7 . . ?
C14 C15 C16 129(4) . . ?
C14 C15 H15 115.5 . . ?
C16 C15 H15 115.5 . . ?
C17 C16 C15 112(4) . . ?
C17 C16 H16 123.8 . . ?
C15 C16 H16 123.8 . . ?
C16 C17 C18 120(3) . . ?
C16 C17 H17 120.0 . . ?
C18 C17 H17 120.0 . . ?
C13 C18 C17 126(2) . . ?
C13 C18 H18 117.0 . . ?
C17 C18 H18 117.0 . . ?
N3 C19 P3 113.4(11) . . ?
N3 C19 H19A 108.9 . . ?
P3 C19 H19A 108.9 . . ?
N3 C19 H19B 108.9 . . ?
P3 C19 H19B 108.9 . . ?
H19A C19 H19B 107.7 . . ?
C22 C20 N3 126.2(16) . . ?
C22 C20 C21 111.4(15) . . ?
N3 C20 C21 109.1(16) . . ?
C22 C20 H20 102.2 . . ?
N3 C20 H20 102.2 . . ?
C21 C20 H20 102.2 . . ?
C20 C21 H21A 109.5 . . ?
C20 C21 H21B 109.5 . . ?
H21A C21 H21B 109.5 . . ?
C20 C21 H21C 109.5 . . ?
H21A C21 H21C 109.5 . . ?
H21B C21 H21C 109.5 . . ?
C23 C22 C27 118(3) . . ?
C23 C22 C20 121.7(16) . . ?
C27 C22 C20 120.2(16) . . ?
C22 C23 C24 122(3) . . ?
C22 C23 H23 119.1 . . ?
C24 C23 H23 119.1 . . ?
C25 C24 C23 118(3) . . ?
C25 C24 H24 120.8 . . ?
C23 C24 H24 120.8 . . ?
C26 C25 C24 122(3) . . ?
C26 C25 H25 119.1 . . ?
C24 C25 H25 119.1 . . ?
C25 C26 C27 118(3) . . ?
C25 C26 H26 120.9 . . ?
C27 C26 H26 120.9 . . ?
C26 C27 C22 122(3) . . ?
C26 C27 H27 119.2 . . ?
C22 C27 H27 119.2 . . ?
C1 N1 C2 114.6(16) . . ?
C1 N1 H1C 108.6 . . ?
C2 N1 H1C 108.6 . . ?
C1 N1 H1D 108.6 . . ?
C2 N1 H1D 108.6 . . ?
H1C N1 H1D 107.6 . . ?
C10 N2 C11 114.9(13) . . ?
C10 N2 H2A 108.5 . . ?
C11 N2 H2A 108.5 . . ?
C10 N2 H2B 108.5 . . ?
C11 N2 H2B 108.5 . . ?
H2A N2 H2B 107.5 . . ?
C19 N3 C20 118.7(16) . . ?
C19 N3 H3D 107.6 . . ?
C20 N3 H3D 107.6 . . ?
C19 N3 H3E 107.6 . . ?
C20 N3 H3E 107.6 . . ?
H3D N3 H3E 107.1 . . ?
P1 O1 Sm1 155.3(7) . 6_544 ?
P1 O1 Sm1 95.1(5) . . ?
Sm1 O1 Sm1 108.8(4) 6_544 . ?
P1 O2 Sm1 102.5(5) . . ?
P2 O4 Sm1 147.3(6) . 5_665 ?
P2 O4 Sm1 97.7(5) . . ?
Sm1 O4 Sm1 112.4(3) 5_665 . ?
P2 O5 Sm1 99.0(5) . . ?
P3 O7 Sm1 131.3(7) . . ?
P3 O9 Sm1 138.2(7) . 6_544 ?
H1WA O1W H1WB 109.5 . . ?

loop_
_geom_bond_atom_site_label_1
_geom_bond_atom_site_label_2
_geom_bond_distance
_geom_bond_site_symmetry_2
_geom_bond_publ_flag
Sm1 O9 2.320(12) 5_665 ?
Sm1 O7 2.351(11) . ?
Sm1 O4 2.380(10) 6_544 ?
Sm1 O1 2.389(10) 5_665 ?
Sm1 O2 2.433(11) . ?
Sm1 O5 2.467(9) . ?
Sm1 O4 2.502(10) . ?
Sm1 O1 2.599(12) . ?
Sm1 Sm1 4.05719(12) 5_665 ?
Sm1 Sm1 4.05727(12) 6_544 ?
P1 O3 1.502(13) . ?
P1 O2 1.528(13) . ?
P1 O1 1.548(10) . ?
P1 C1 1.81(2) . ?
P2 O6 1.481(11) . ?
P2 O4 1.513(10) . ?
P2 O5 1.520(11) . ?
P2 C10 1.818(16) . ?
P3 O8 1.387(17) . ?
P3 O9 1.485(12) . ?
P3 O7 1.506(12) . ?
P3 C19 1.833(12) . ?
C1 N1 1.47(3) . ?
C1 H1A 0.9900 . ?
C1 H1B 0.9900 . ?
C2 C4 1.46(3) . ?
C2 N1 1.49(3) . ?
C2 C3 1.53(4) . ?
C2 H2 1.0000 . ?
C3 H3A 0.9800 . ?
C3 H3B 0.9800 . ?
C3 H3C 0.9800 . ?
C4 C5 1.3900 . ?
C4 C9 1.3900 . ?
C5 C6 1.3900 . ?
C5 H5 0.9500 . ?
C6 C7 1.3900 . ?
C6 H6 0.9500 . ?
C7 C8 1.3900 . ?
C7 H7 0.9500 . ?
C8 C9 1.3900 . ?
C8 H8 0.9500 . ?
C9 H9 0.9500 . ?
C10 N2 1.48(2) . ?
C10 H10A 0.9900 . ?
C10 H10B 0.9900 . ?
C11 C13 1.439(13) . ?
C11 C12 1.47(3) . ?
C11 N2 1.495(17) . ?
C11 H11 1.0000 . ?
C12 H12A 0.9800 . ?
C12 H12B 0.9800 . ?
C12 H12C 0.9800 . ?
C13 C18 1.373(15) . ?
C13 C14 1.380(15) . ?
C14 C15 1.381(16) . ?
C14 H14 0.9500 . ?
C15 C16 1.385(16) . ?
C15 H15 0.9500 . ?
C16 C17 1.377(16) . ?
C16 H16 0.9500 . ?
C17 C18 1.378(15) . ?
C17 H17 0.9500 . ?
C18 H18 0.9500 . ?
C19 N3 1.47(2) . ?
C19 H19A 0.9900 . ?
C19 H19B 0.9900 . ?
C20 C22 1.429(17) . ?
C20 N3 1.486(19) . ?
C20 C21 1.53(3) . ?
C20 H20 1.0000 . ?
C21 H21A 0.9800 . ?
C21 H21B 0.9800 . ?
C21 H21C 0.9800 . ?
C22 C23 1.390(11) . ?
C22 C27 1.402(16) . ?
C23 C24 1.396(16) . ?
C23 H23 0.9500 . ?
C24 C25 1.393(16) . ?
C24 H24 0.9500 . ?
C25 C26 1.392(16) . ?
C25 H25 0.9500 . ?
C26 C27 1.397(16) . ?
C26 H26 0.9500 . ?
C27 H27 0.9500 . ?
N1 H1C 0.9100 . ?
N1 H1D 0.9100 . ?
N2 H2A 0.9100 . ?
N2 H2B 0.9100 . ?
N3 H3D 0.9100 . ?
N3 H3E 0.9100 . ?
O1W H1WA 0.8509 . ?
O1W H1WB 0.8508 . ?

loop_
_geom_hbond_atom_site_label_D
_geom_hbond_atom_site_label_H
_geom_hbond_atom_site_label_A
_geom_hbond_distance_DH
_geom_hbond_distance_HA
_geom_hbond_distance_DA
_geom_hbond_angle_DHA
_geom_hbond_site_symmetry_A
_geom_hbond_publ_flag
N1 H1C O5 0.91 1.89 2.776(18) 164.6 . yes
N1 H1D O2 0.91 1.80 2.697(18) 166.4 6_544 yes
N2 H2A O8 0.91 2.18 3.04(2) 156.1 5_665 yes
N2 H2B O6 0.91 1.75 2.653(18) 171.1 6_544 yes
N3 H3E O8 0.91 1.91 2.81(2) 167.6 6_544 yes
N3 H3D O1W 0.91 2.16 2.85(3) 132.5 1_655 yes
O1W H1WA O7 0.85 2.43 2.92(3) 117.7 1_455 yes
O1W H1WB O3 0.85 2.41 2.88(5) 115.2 1_455 yes

loop_
_geom_torsion_atom_site_label_1
_geom_torsion_atom_site_label_2
_geom_torsion_atom_site_label_3
_geom_torsion_atom_site_label_4
_geom_torsion
_geom_torsion_site_symmetry_1
_geom_torsion_site_symmetry_2
_geom_torsion_site_symmetry_3
_geom_torsion_site_symmetry_4
_geom_torsion_publ_flag
O3 P1 C1 N1 166.7(14) . . . . ?
O2 P1 C1 N1 -71.8(15) . . . . ?
O1 P1 C1 N1 40.4(15) . . . . ?
N1 C2 C4 C5 -145(2) . . . . ?
C3 C2 C4 C5 89(2) . . . . ?
N1 C2 C4 C9 51(2) . . . . ?
C3 C2 C4 C9 -75(2) . . . . ?
C9 C4 C5 C6 0.0 . . . . ?
C2 C4 C5 C6 -164(3) . . . . ?
C4 C5 C6 C7 0.0 . . . . ?
C5 C6 C7 C8 0.0 . . . . ?
C6 C7 C8 C9 0.0 . . . . ?
C7 C8 C9 C4 0.0 . . . . ?
C5 C4 C9 C8 0.0 . . . . ?
C2 C4 C9 C8 164(3) . . . . ?
O6 P2 C10 N2 177.4(11) . . . . ?
O4 P2 C10 N2 -58.6(13) . . . . ?
O5 P2 C10 N2 53.5(14) . . . . ?
C12 C11 C13 C18 -59.6(17) . . . . ?
N2 C11 C13 C18 67.0(14) . . . . ?
C12 C11 C13 C14 120.9(17) . . . . ?
N2 C11 C13 C14 -112.4(14) . . . . ?
C18 C13 C14 C15 0.4(11) . . . . ?
C11 C13 C14 C15 179.8(8) . . . . ?
C13 C14 C15 C16 0(2) . . . . ?
C14 C15 C16 C17 0(2) . . . . ?
C15 C16 C17 C18 -1(2) . . . . ?
C14 C13 C18 C17 -1.2(16) . . . . ?
C11 C13 C18 C17 179.3(11) . . . . ?
C16 C17 C18 C13 2(2) . . . . ?
O8 P3 C19 N3 169.7(12) . . . . ?
O9 P3 C19 N3 52.2(14) . . . . ?
O7 P3 C19 N3 -68.5(14) . . . . ?
N3 C20 C22 C23 -101(3) . . . . ?
C21 C20 C22 C23 122(2) . . . . ?
N3 C20 C22 C27 78(3) . . . . ?
C21 C20 C22 C27 -59(2) . . . . ?
C27 C22 C23 C24 0.6(11) . . . . ?
C20 C22 C23 C24 179.7(8) . . . . ?
C22 C23 C24 C25 1.2(18) . . . . ?
C23 C24 C25 C26 -2(2) . . . . ?
C24 C25 C26 C27 0(3) . . . . ?
C25 C26 C27 C22 2(2) . . . . ?
C23 C22 C27 C26 -2.1(18) . . . . ?
C20 C22 C27 C26 178.8(12) . . . . ?
P1 C1 N1 C2 160.1(14) . . . . ?
C4 C2 N1 C1 38(2) . . . . ?
C3 C2 N1 C1 169.9(19) . . . . ?
P2 C10 N2 C11 174.5(11) . . . . ?
C13 C11 N2 C10 45.8(17) . . . . ?
C12 C11 N2 C10 174.6(16) . . . . ?
P3 C19 N3 C20 160.5(17) . . . . ?
C22 C20 N3 C19 45(3) . . . . ?
C21 C20 N3 C19 -178(2) . . . . ?
O3 P1 O1 Sm1 -68(2) . . . 6_544 ?
O2 P1 O1 Sm1 167.6(15) . . . 6_544 ?
C1 P1 O1 Sm1 52.9(18) . . . 6_544 ?
O3 P1 O1 Sm1 126.4(9) . . . . ?
O2 P1 O1 Sm1 1.9(7) . . . . ?
C1 P1 O1 Sm1 -112.8(7) . . . . ?
O3 P1 O2 Sm1 -129.5(9) . . . . ?
O1 P1 O2 Sm1 -2.1(7) . . . . ?
C1 P1 O2 Sm1 111.6(7) . . . . ?
O6 P2 O4 Sm1 26.3(14) . . . 5_665 ?
O5 P2 O4 Sm1 157.0(10) . . . 5_665 ?
C10 P2 O4 Sm1 -89.5(12) . . . 5_665 ?
O6 P2 O4 Sm1 -131.2(6) . . . . ?
O5 P2 O4 Sm1 -0.6(5) . . . . ?
C10 P2 O4 Sm1 112.9(6) . . . . ?
O6 P2 O5 Sm1 131.5(5) . . . . ?
O4 P2 O5 Sm1 0.6(6) . . . . ?
C10 P2 O5 Sm1 -112.1(6) . . . . ?
O8 P3 O7 Sm1 -76.9(12) . . . . ?
O9 P3 O7 Sm1 49.7(14) . . . . ?
C19 P3 O7 Sm1 161.0(10) . . . . ?
O8 P3 O9 Sm1 119.6(12) . . . 6_544 ?
O7 P3 O9 Sm1 -8.1(15) . . . 6_544 ?
C19 P3 O9 Sm1 -120.9(12) . . . 6_544 ?
